data_1574076
loop_
_publ_author_name
'Saddington, Artemis'
'Yao, Shenglai'
'Lorent, Christian'
'Driess, Matthias'

_publ_section_title
;
 Redox non-innocent bis-silylene aluminium complexes with a carborane
 backbone
;
_journal_issue 15
_journal_name_full 'Chemical Science'
_journal_page_first 6383
_journal_page_last 6391
_journal_paper_doi 10.1039/D5SC01104C
_journal_volume 16
_journal_year 2025
_chemical_formula_sum 'C48 H96 Al B10 I2 K N4 O4 Si2'
_chemical_formula_weight 1277.44
_space_group_crystal_system monoclinic
_space_group_IT_number 14
_space_group_name_Hall '-P 2yn'
_space_group_name_H-M_alt 'P 1 21/n 1'
_atom_sites_solution_hydrogens geom
_audit_creation_method 'CrysAlisPro 1.171.40.67a (Rigaku OD, 2019)'
_audit_update_record
;
2025-01-20 deposited with the CCDC.	2025-03-07 downloaded from the CCDC.
;
_cell_angle_alpha 90
_cell_angle_beta 94.863(2)
_cell_angle_gamma 90
_cell_formula_units_Z 4
_cell_length_a 14.7194(3)
_cell_length_b 30.6034(7)
_cell_length_c 15.2868(3)
_cell_measurement_reflns_used 8744
_cell_measurement_temperature 150(2)
_cell_measurement_theta_max 71.9500
_cell_measurement_theta_min 2.8450
_cell_volume 6861.4(3)
_computing_cell_refinement 'CrysAlisPro 1.171.40.67a (Rigaku OD, 2019)'
_computing_data_collection 'CrysAlisPro 1.171.40.67a (Rigaku OD, 2019)'
_computing_data_reduction 'CrysAlisPro 1.171.40.67a (Rigaku OD, 2019)'
_computing_structure_refinement 'SHELXL-2018/3 (Sheldrick, 2018)'
_diffrn_ambient_temperature 150(2)
_diffrn_measured_fraction_theta_full 0.999
_diffrn_measured_fraction_theta_max 0.999
_diffrn_measurement_device 'four-circle diffractometer'
_diffrn_measurement_device_type 'SuperNova, Single source at offset/far, Atlas'
_diffrn_radiation_monochromator mirror
_diffrn_radiation_type CuK\a
_diffrn_radiation_wavelength 1.54184
_diffrn_reflns_av_R_equivalents 0.0381
_diffrn_reflns_av_unetI/netI 0.0502
_diffrn_reflns_Laue_measured_fraction_full 0.999
_diffrn_reflns_Laue_measured_fraction_max 0.999
_diffrn_reflns_limit_h_max 17
_diffrn_reflns_limit_h_min -17
_diffrn_reflns_limit_k_max 36
_diffrn_reflns_limit_k_min -25
_diffrn_reflns_limit_l_max 16
_diffrn_reflns_limit_l_min -18
_diffrn_reflns_number 26143
_diffrn_reflns_point_group_measured_fraction_full 0.999
_diffrn_reflns_point_group_measured_fraction_max 0.999
_diffrn_reflns_theta_full 67.495
_diffrn_reflns_theta_max 67.495
_diffrn_reflns_theta_min 2.888
_exptl_absorpt_coefficient_mu 8.492
_exptl_absorpt_correction_T_max 1.00000
_exptl_absorpt_correction_T_min 0.60472
_exptl_absorpt_correction_type multi-scan
_exptl_absorpt_process_details
;
CrysAlisPro 1.171.40.67a (Rigaku Oxford Diffraction, 2019)
Empirical absorption correction using spherical harmonics,
 implemented in SCALE3 ABSPACK scaling algorithm.
;
_exptl_crystal_colour red
_exptl_crystal_density_diffrn 1.237
_exptl_crystal_description block
_exptl_crystal_F_000 2640
_exptl_crystal_size_max 0.230
_exptl_crystal_size_mid 0.170
_exptl_crystal_size_min 0.090
_refine_diff_density_max 1.238
_refine_diff_density_min -0.904
_refine_diff_density_rms 0.095
_refine_ls_extinction_method none
_refine_ls_goodness_of_fit_ref 1.010
_refine_ls_hydrogen_treatment constr
_refine_ls_matrix_type full
_refine_ls_number_parameters 669
_refine_ls_number_reflns 12351
_refine_ls_number_restraints 148
_refine_ls_restrained_S_all 1.023
_refine_ls_R_factor_all 0.0664
_refine_ls_R_factor_gt 0.0491
_refine_ls_shift/su_max 0.001
_refine_ls_shift/su_mean 0.000
_refine_ls_structure_factor_coef Fsqd
_refine_ls_weighting_details 'w=1/[\s^2^(Fo^2^)+(0.0659P)^2^+13.6661P] where P=(Fo^2^+2Fc^2^)/3'
_refine_ls_weighting_scheme calc
_refine_ls_wR_factor_gt 0.1228
_refine_ls_wR_factor_ref 0.1372
_reflns_Friedel_coverage 0.000
_reflns_number_gt 9680
_reflns_number_total 12351
_reflns_threshold_expression 'I > 2\s(I)'
_cod_data_source_file d5sc01104c2.cif
_cod_data_source_block 3
_cod_depositor_comments 'Adding full bibliography for 1574073--1574078.cif.'
_cod_original_sg_symbol_H-M 'P 21/n'
_cod_database_code 1574076
_shelx_shelxl_version_number 2018/3
_shelx_space_group_comment
;
The symmetry employed for this shelxl refinement is uniquely defined
by the following loop, which should always be used as a source of
symmetry information in preference to the above space-group names.
They are only intended as comments.
;
_shelx_estimated_absorpt_t_min 0.245
_shelx_estimated_absorpt_t_max 0.515
_platon_squeeze_void_probe_radius 1.20

loop_
_space_group_symop_operation_xyz
'x, y, z'
'-x+1/2, y+1/2, -z+1/2'
'-x, -y, -z'
'x-1/2, -y-1/2, z-1/2'

loop_
_atom_site_label
_atom_site_type_symbol
_atom_site_fract_x
_atom_site_fract_y
_atom_site_fract_z
_atom_site_U_iso_or_equiv
_atom_site_adp_type
_atom_site_occupancy
_atom_site_site_symmetry_order
_atom_site_calc_flag
_atom_site_refinement_flags_posn
_atom_site_refinement_flags_adp
_atom_site_refinement_flags_occupancy
_atom_site_disorder_assembly
_atom_site_disorder_group
I1 I 0.83522(2) 0.41092(2) 0.48574(2) 0.03782(10) Uani 1 1 d . . . . .
I2 I 0.83494(2) 0.29687(2) 0.61955(2) 0.03808(10) Uani 1 1 d . . . . .
Si2 Si 0.60095(8) 0.37569(4) 0.61933(7) 0.0216(2) Uani 1 1 d . . . . .
Al1 Al 0.77123(9) 0.37536(4) 0.61980(8) 0.0242(3) Uani 1 1 d . . . . .
Si1 Si 0.81841(8) 0.41742(4) 0.75593(8) 0.0217(2) Uani 1 1 d . . . . .
K1 K 0.53814(10) 0.56896(4) 0.93431(8) 0.0519(3) Uani 1 1 d . . . . .
N2 N 0.9124(2) 0.39888(12) 0.8337(2) 0.0256(8) Uani 1 1 d . . . . .
N3 N 0.5294(2) 0.38442(12) 0.5168(2) 0.0233(8) Uani 1 1 d . . . . .
N4 N 0.5355(3) 0.32565(12) 0.5935(2) 0.0266(8) Uani 1 1 d . . . . .
N1 N 0.9102(2) 0.45780(13) 0.7565(2) 0.0265(8) Uani 1 1 d . . . . .
C21 C 0.5176(3) 0.41787(15) 0.4471(3) 0.0265(10) Uani 1 1 d . . . . .
O4 O 1.0554(3) 0.28658(13) 0.3942(3) 0.0552(10) Uani 1 1 d D U . . .
C2 C 0.5724(3) 0.40557(15) 0.7142(3) 0.0245(9) Uani 1 1 d . . . . .
C1 C 0.7170(3) 0.43426(14) 0.8040(3) 0.0228(9) Uani 1 1 d . . . . .
C11 C 0.4310(3) 0.32300(15) 0.4537(3) 0.0309(10) Uani 1 1 d . . . . .
C10 C 0.4972(3) 0.34350(15) 0.5201(3) 0.0263(9) Uani 1 1 d . . . . .
C17 C 0.5236(4) 0.28146(16) 0.6313(3) 0.0345(11) Uani 1 1 d . . . . .
C3 C 0.9618(3) 0.43364(16) 0.8141(3) 0.0270(10) Uani 1 1 d . . . . .
C25 C 0.9265(3) 0.50146(16) 0.7180(3) 0.0335(11) Uani 1 1 d . . . . .
C24 C 0.5752(3) 0.45673(15) 0.4797(3) 0.0322(11) Uani 1 1 d . . . . .
H24A H 0.554262 0.467235 0.535120 0.048 Uiso 1 1 calc R U . . .
H24B H 0.569125 0.480179 0.435911 0.048 Uiso 1 1 calc R U . . .
H24C H 0.639208 0.447844 0.489042 0.048 Uiso 1 1 calc R U . . .
C20 C 0.5805(4) 0.28151(17) 0.7195(3) 0.0394(12) Uani 1 1 d . . . . .
H20A H 0.644035 0.288393 0.710319 0.059 Uiso 1 1 calc R U . . .
H20B H 0.577466 0.252619 0.746734 0.059 Uiso 1 1 calc R U . . .
H20C H 0.556617 0.303537 0.758010 0.059 Uiso 1 1 calc R U . . .
C29 C 0.9363(3) 0.36063(16) 0.8901(3) 0.0322(11) Uani 1 1 d . . . . .
B4 B 0.6420(3) 0.39212(17) 0.8039(3) 0.0230(10) Uani 1 1 d . . . . .
H17 H 0.680435 0.362707 0.783781 0.028 Uiso 1 1 calc R U . . .
C4 C 1.0565(3) 0.44364(16) 0.8511(3) 0.0302(10) Uani 1 1 d . . . . .
C32 C 0.8509(3) 0.33305(17) 0.8891(3) 0.0360(11) Uani 1 1 d . . . . .
H32A H 0.803237 0.349452 0.915916 0.054 Uiso 1 1 calc R U . . .
H32B H 0.864243 0.306102 0.922322 0.054 Uiso 1 1 calc R U . . .
H32C H 0.829767 0.325751 0.828304 0.054 Uiso 1 1 calc R U . . .
C16 C 0.4617(4) 0.29859(17) 0.3854(3) 0.0410(13) Uani 1 1 d . . . . .
H16 H 0.525190 0.294697 0.381272 0.049 Uiso 1 1 calc R U . . .
C5 C 1.1318(3) 0.43220(19) 0.8061(3) 0.0376(12) Uani 1 1 d . . . . .
H5 H 1.123855 0.417260 0.751499 0.045 Uiso 1 1 calc R U . . .
B1 B 0.6341(3) 0.45218(17) 0.7299(3) 0.0237(10) Uani 1 1 d . . . . .
H23 H 0.667915 0.456863 0.667571 0.028 Uiso 1 1 calc R U . . .
B2 B 0.6773(4) 0.47951(18) 0.8441(3) 0.0263(11) Uani 1 1 d . . . . .
H24 H 0.720497 0.509200 0.858504 0.032 Uiso 1 1 calc R U . . .
C9 C 1.0690(4) 0.46536(19) 0.9306(3) 0.0412(13) Uani 1 1 d . . . . .
H9 H 1.017579 0.472550 0.961347 0.049 Uiso 1 1 calc R U . . .
B3 B 0.6841(3) 0.42981(17) 0.9029(3) 0.0249(10) Uani 1 1 d . . . . .
H26 H 0.733121 0.422354 0.961038 0.030 Uiso 1 1 calc R U . . .
C12 C 0.3378(4) 0.32857(18) 0.4595(4) 0.0408(12) Uani 1 1 d . . . . .
H12 H 0.316191 0.345242 0.505875 0.049 Uiso 1 1 calc R U . . .
C26 C 0.8367(4) 0.51429(17) 0.6675(4) 0.0413(12) Uani 1 1 d . . . . .
H26A H 0.818585 0.491589 0.624294 0.062 Uiso 1 1 calc R U . . .
H26B H 0.844329 0.542114 0.637276 0.062 Uiso 1 1 calc R U . . .
H26C H 0.789430 0.517407 0.708549 0.062 Uiso 1 1 calc R U . . .
C22 C 0.4180(4) 0.43181(17) 0.4325(4) 0.0402(12) Uani 1 1 d . . . . .
H22A H 0.380519 0.406578 0.413168 0.060 Uiso 1 1 calc R U . . .
H22B H 0.411799 0.454645 0.387454 0.060 Uiso 1 1 calc R U . . .
H22C H 0.397701 0.443161 0.487535 0.060 Uiso 1 1 calc R U . . .
B6 B 0.5619(4) 0.48588(18) 0.7996(3) 0.0282(11) Uani 1 1 d . . . . .
H30 H 0.541929 0.520368 0.782762 0.034 Uiso 1 1 calc R U . . .
C23 C 0.5518(4) 0.40114(18) 0.3620(3) 0.0439(13) Uani 1 1 d . . . . .
H23A H 0.614113 0.390067 0.373643 0.066 Uiso 1 1 calc R U . . .
H23B H 0.551288 0.425054 0.319318 0.066 Uiso 1 1 calc R U . . .
H23C H 0.511988 0.377544 0.338275 0.066 Uiso 1 1 calc R U . . .
B8 B 0.5015(3) 0.44530(19) 0.7342(3) 0.0288(11) Uani 1 1 d . . . . .
H35 H 0.444604 0.455656 0.685301 0.035 Uiso 1 1 calc R U . . .
C18 C 0.5581(5) 0.24657(18) 0.5725(4) 0.0578(18) Uani 1 1 d . . . . .
H18A H 0.522121 0.247077 0.515525 0.087 Uiso 1 1 calc R U . . .
H18B H 0.552347 0.217857 0.599824 0.087 Uiso 1 1 calc R U . . .
H18C H 0.622331 0.252154 0.563862 0.087 Uiso 1 1 calc R U . . .
B9 B 0.5067(4) 0.39610(19) 0.7940(3) 0.0286(11) Uani 1 1 d . . . . .
H38 H 0.453704 0.369751 0.789759 0.034 Uiso 1 1 calc R U . . .
C30 C 1.0129(4) 0.33465(18) 0.8532(4) 0.0457(14) Uani 1 1 d . . . . .
H30A H 0.994271 0.326055 0.792616 0.069 Uiso 1 1 calc R U . . .
H30B H 1.025697 0.308451 0.889034 0.069 Uiso 1 1 calc R U . . .
H30C H 1.067875 0.352772 0.854408 0.069 Uiso 1 1 calc R U . . .
C27 C 1.0011(4) 0.4986(2) 0.6550(4) 0.0508(15) Uani 1 1 d . . . . .
H27A H 1.058307 0.489384 0.687202 0.076 Uiso 1 1 calc R U . . .
H27B H 1.009487 0.527295 0.628396 0.076 Uiso 1 1 calc R U . . .
H27C H 0.983545 0.477256 0.608815 0.076 Uiso 1 1 calc R U . . .
C28 C 0.9491(5) 0.53511(19) 0.7908(4) 0.0522(15) Uani 1 1 d . . . . .
H28A H 0.904963 0.532624 0.835072 0.078 Uiso 1 1 calc R U . . .
H28B H 0.946235 0.564573 0.765635 0.078 Uiso 1 1 calc R U . . .
H28C H 1.010649 0.529649 0.818348 0.078 Uiso 1 1 calc R U . . .
C47 C 0.9735(4) 0.3099(2) 0.3699(5) 0.0658(15) Uani 1 1 d D U . . .
H47A H 0.943946 0.318697 0.423020 0.079 Uiso 1 1 calc R U . . .
H47B H 0.930525 0.291185 0.333415 0.079 Uiso 1 1 calc R U . . .
C46 C 1.1300(5) 0.2235(2) 0.4559(5) 0.0684(17) Uani 1 1 d D U . . .
H46A H 1.158219 0.219011 0.400819 0.103 Uiso 1 1 calc R U . . .
H46B H 1.119787 0.195123 0.483196 0.103 Uiso 1 1 calc R U . . .
H46C H 1.170514 0.241225 0.495858 0.103 Uiso 1 1 calc R U . . .
B7 B 0.5897(4) 0.46461(18) 0.9096(3) 0.0271(11) Uani 1 1 d . . . . .
H49 H 0.597882 0.491609 0.959115 0.032 Uiso 1 1 calc R U . . .
C31 C 0.9631(4) 0.3748(2) 0.9852(4) 0.0523(15) Uani 1 1 d . . . . .
H31A H 1.021165 0.390637 0.988009 0.079 Uiso 1 1 calc R U . . .
H31B H 0.969519 0.348946 1.023011 0.079 Uiso 1 1 calc R U . . .
H31C H 0.915678 0.393944 1.005342 0.079 Uiso 1 1 calc R U . . .
C45 C 1.0406(5) 0.24661(19) 0.4375(4) 0.0610(14) Uani 1 1 d D U . . .
H45A H 0.998064 0.228072 0.400069 0.073 Uiso 1 1 calc R U . . .
H45B H 1.012950 0.252339 0.493239 0.073 Uiso 1 1 calc R U . . .
C19 C 0.4237(4) 0.2740(2) 0.6467(5) 0.066(2) Uani 1 1 d . . . . .
H19A H 0.401344 0.298697 0.679659 0.100 Uiso 1 1 calc R U . . .
H19B H 0.417940 0.247014 0.680279 0.100 Uiso 1 1 calc R U . . .
H19C H 0.387520 0.271536 0.590060 0.100 Uiso 1 1 calc R U . . .
C48 C 0.9969(6) 0.3495(2) 0.3193(5) 0.079(2) Uani 1 1 d D U . . .
H48A H 1.037319 0.368457 0.356643 0.118 Uiso 1 1 calc R U . . .
H48B H 0.940912 0.365422 0.300118 0.118 Uiso 1 1 calc R U . . .
H48C H 1.027684 0.340574 0.267777 0.118 Uiso 1 1 calc R U . . .
O1 O 0.6796(5) 0.6295(2) 0.9314(4) 0.1014(15) Uani 1 1 d D U . . .
C6 C 1.2186(3) 0.4431(2) 0.8427(4) 0.0484(15) Uani 1 1 d . . . . .
H6 H 1.270555 0.435580 0.812974 0.058 Uiso 1 1 calc R U . . .
B5 B 0.5723(4) 0.40657(18) 0.8970(3) 0.0279(11) Uani 1 1 d . . . . .
H8 H 0.575380 0.374978 0.934094 0.033 Uiso 1 1 calc R U . . .
C8 C 1.1550(4) 0.4767(2) 0.9655(4) 0.0500(15) Uani 1 1 d . . . . .
H8A H 1.162985 0.492454 1.019147 0.060 Uiso 1 1 calc R U . . .
O2 O 0.3856(5) 0.5974(2) 0.8399(4) 0.1015(15) Uani 1 1 d D U . . .
C13 C 0.2769(4) 0.3095(2) 0.3967(5) 0.0581(18) Uani 1 1 d . . . . .
H13 H 0.213261 0.313278 0.399976 0.070 Uiso 1 1 calc R U . . .
C15 C 0.3997(5) 0.28007(19) 0.3236(4) 0.0551(17) Uani 1 1 d . . . . .
H15 H 0.420834 0.263717 0.276570 0.066 Uiso 1 1 calc R U . . .
B10 B 0.4908(4) 0.44564(19) 0.8481(3) 0.0296(12) Uani 1 1 d . . . . .
H13A H 0.417878 0.456249 0.846397 0.036 Uiso 1 1 calc R U . . .
C7 C 1.2296(4) 0.4648(2) 0.9219(4) 0.0519(16) Uani 1 1 d . . . . .
H7 H 1.289204 0.471705 0.946807 0.062 Uiso 1 1 calc R U . . .
C14 C 0.3076(5) 0.2850(2) 0.3296(4) 0.0586(19) Uani 1 1 d . . . . .
H14 H 0.265274 0.271654 0.287531 0.070 Uiso 1 1 calc R U . . .
C38 C 0.7004(7) 0.6090(3) 0.7872(6) 0.093(2) Uani 1 1 d D U . . .
H38A H 0.692243 0.577889 0.799716 0.139 Uiso 1 1 calc R U . . .
H38B H 0.739216 0.612139 0.738534 0.139 Uiso 1 1 calc R U . . .
H38C H 0.640921 0.622389 0.771065 0.139 Uiso 1 1 calc R U . . .
C33 C 0.3176(6) 0.5623(4) 0.8389(6) 0.111(2) Uani 1 1 d D U . . .
H33A H 0.350502 0.534259 0.847501 0.133 Uiso 1 1 calc R U . . .
H33B H 0.281718 0.566540 0.890208 0.133 Uiso 1 1 calc R U . . .
C37 C 0.7413(7) 0.6295(3) 0.8609(5) 0.1065(19) Uani 1 1 d D U . . .
H37A H 0.756904 0.659912 0.846302 0.128 Uiso 1 1 calc R U . . .
H37B H 0.798451 0.614043 0.880971 0.128 Uiso 1 1 calc R U . . .
C35 C 0.3606(8) 0.6423(3) 0.8389(7) 0.117(2) Uani 1 1 d D U . . .
H35A H 0.321747 0.648466 0.784235 0.140 Uiso 1 1 calc R U . . .
H35B H 0.323901 0.648119 0.888981 0.140 Uiso 1 1 calc R U . . .
C36 C 0.4359(8) 0.6710(4) 0.8440(6) 0.115(3) Uani 1 1 d D U . . .
H36A H 0.465220 0.670961 0.903993 0.172 Uiso 1 1 calc R U . . .
H36B H 0.415051 0.700572 0.828284 0.172 Uiso 1 1 calc R U . . .
H36C H 0.479736 0.661275 0.803250 0.172 Uiso 1 1 calc R U . . .
C39 C 0.7310(7) 0.6539(4) 1.0004(6) 0.116(2) Uani 1 1 d D U . . .
H39A H 0.782019 0.636327 1.028267 0.139 Uiso 1 1 calc R U . . .
H39B H 0.755342 0.681378 0.977549 0.139 Uiso 1 1 calc R U . . .
C40 C 0.6657(9) 0.6621(4) 1.0587(9) 0.148(4) Uani 1 1 d D U . . .
H40A H 0.609743 0.672742 1.026312 0.222 Uiso 1 1 calc R U . . .
H40B H 0.688658 0.684288 1.101257 0.222 Uiso 1 1 calc R U . . .
H40C H 0.652599 0.635118 1.089772 0.222 Uiso 1 1 calc R U . . .
O3 O 1.1800(4) 0.3788(2) 0.6135(4) 0.0919(15) Uani 1 1 d D U . . .
C43 C 1.1134(6) 0.3458(3) 0.5998(6) 0.098(2) Uani 1 1 d D U . . .
H43A H 1.107564 0.336410 0.537535 0.118 Uiso 1 1 calc R U . . .
H43B H 1.053380 0.356270 0.615617 0.118 Uiso 1 1 calc R U . . .
C41 C 1.1610(7) 0.4138(3) 0.5543(6) 0.101(2) Uani 1 1 d D U . . .
H41A H 1.097037 0.423479 0.555924 0.121 Uiso 1 1 calc R U . . .
H41B H 1.170424 0.404515 0.493665 0.121 Uiso 1 1 calc R U . . .
C42 C 1.2249(7) 0.4501(3) 0.5823(6) 0.107(3) Uani 1 1 d D U . . .
H42A H 1.203596 0.464706 0.633786 0.160 Uiso 1 1 calc R U . . .
H42B H 1.226900 0.471175 0.534240 0.160 Uiso 1 1 calc R U . . .
H42C H 1.286057 0.438178 0.597159 0.160 Uiso 1 1 calc R U . . .
C44 C 1.1472(7) 0.3084(3) 0.6590(7) 0.107(3) Uani 1 1 d D U . . .
H44A H 1.199820 0.294542 0.635107 0.161 Uiso 1 1 calc R U . . .
H44B H 1.098392 0.286824 0.662198 0.161 Uiso 1 1 calc R U . . .
H44C H 1.165250 0.319651 0.717915 0.161 Uiso 1 1 calc R U . . .
C34 C 0.2572(8) 0.5584(5) 0.7653(7) 0.142(3) Uani 1 1 d D U . . .
H34A H 0.238514 0.587546 0.744151 0.214 Uiso 1 1 calc R U . . .
H34B H 0.203368 0.542024 0.780232 0.214 Uiso 1 1 calc R U . . .
H34C H 0.286617 0.542853 0.719371 0.214 Uiso 1 1 calc R U . . .

loop_
_atom_site_aniso_label
_atom_site_aniso_U_11
_atom_site_aniso_U_22
_atom_site_aniso_U_33
_atom_site_aniso_U_23
_atom_site_aniso_U_13
_atom_site_aniso_U_12
I1 0.04141(18) 0.0429(2) 0.03115(17) 0.00660(14) 0.01485(13) 0.00531(15)
I2 0.0491(2) 0.02957(17) 0.03622(18) 0.00056(14) 0.00738(14) 0.01315(14)
Si2 0.0247(6) 0.0214(6) 0.0186(5) -0.0019(5) 0.0013(4) -0.0016(5)
Al1 0.0262(6) 0.0252(7) 0.0215(6) -0.0013(5) 0.0038(5) 0.0035(5)
Si1 0.0208(5) 0.0225(6) 0.0218(6) 0.0003(5) 0.0017(4) -0.0004(5)
K1 0.0772(9) 0.0409(7) 0.0410(6) -0.0069(5) 0.0256(6) 0.0012(6)
N2 0.0225(18) 0.026(2) 0.0279(19) -0.0008(16) -0.0010(15) 0.0010(16)
N3 0.0297(19) 0.0192(18) 0.0210(18) -0.0033(15) 0.0013(15) -0.0008(15)
N4 0.035(2) 0.0227(19) 0.0222(18) 0.0020(16) 0.0010(15) -0.0032(16)
N1 0.0261(18) 0.027(2) 0.0263(19) 0.0004(17) 0.0037(15) -0.0051(16)
C21 0.036(2) 0.022(2) 0.021(2) 0.0016(18) -0.0013(18) 0.0032(19)
O4 0.060(2) 0.048(2) 0.060(2) -0.0044(18) 0.0199(19) -0.0049(16)
C2 0.028(2) 0.026(2) 0.019(2) -0.0034(18) 0.0005(17) -0.0030(19)
C1 0.023(2) 0.024(2) 0.021(2) -0.0014(18) 0.0015(17) 0.0001(18)
C11 0.041(3) 0.022(2) 0.029(2) -0.001(2) -0.003(2) -0.006(2)
C10 0.032(2) 0.025(2) 0.022(2) -0.0048(19) 0.0023(18) 0.0020(19)
C17 0.048(3) 0.026(2) 0.028(2) 0.003(2) -0.004(2) -0.011(2)
C3 0.025(2) 0.033(3) 0.023(2) -0.007(2) 0.0043(18) 0.002(2)
C25 0.034(3) 0.026(2) 0.040(3) 0.009(2) 0.004(2) -0.005(2)
C24 0.041(3) 0.021(2) 0.035(3) 0.003(2) 0.003(2) -0.001(2)
C20 0.052(3) 0.030(3) 0.035(3) 0.008(2) -0.001(2) -0.008(2)
C29 0.033(2) 0.031(3) 0.032(2) 0.002(2) -0.003(2) 0.005(2)
B4 0.024(2) 0.027(3) 0.019(2) -0.002(2) 0.0033(19) 0.000(2)
C4 0.026(2) 0.033(3) 0.031(2) -0.004(2) 0.0014(19) -0.001(2)
C32 0.040(3) 0.030(3) 0.038(3) 0.010(2) 0.003(2) 0.003(2)
C16 0.060(3) 0.028(3) 0.034(3) -0.003(2) -0.003(2) -0.007(2)
C5 0.031(3) 0.049(3) 0.033(3) -0.005(2) 0.004(2) -0.001(2)
B1 0.025(2) 0.024(3) 0.021(2) -0.004(2) -0.0001(19) 0.003(2)
B2 0.031(3) 0.027(3) 0.020(2) -0.006(2) -0.002(2) -0.002(2)
C9 0.036(3) 0.050(3) 0.038(3) -0.014(3) 0.000(2) -0.003(2)
B3 0.026(2) 0.028(3) 0.021(2) -0.001(2) 0.0007(19) 0.002(2)
C12 0.042(3) 0.034(3) 0.045(3) 0.003(2) -0.004(2) -0.009(2)
C26 0.045(3) 0.031(3) 0.048(3) 0.009(2) 0.004(2) -0.001(2)
C22 0.040(3) 0.026(3) 0.052(3) 0.005(2) -0.009(2) 0.003(2)
B6 0.032(3) 0.025(3) 0.027(3) -0.004(2) -0.001(2) 0.003(2)
C23 0.069(4) 0.038(3) 0.025(2) -0.002(2) 0.008(2) -0.001(3)
B8 0.024(2) 0.035(3) 0.027(3) -0.003(2) 0.000(2) 0.003(2)
C18 0.104(5) 0.026(3) 0.041(3) 0.000(3) -0.010(3) 0.002(3)
B9 0.028(3) 0.034(3) 0.026(3) -0.005(2) 0.008(2) -0.005(2)
C30 0.042(3) 0.034(3) 0.062(4) 0.007(3) 0.009(3) 0.013(2)
C27 0.040(3) 0.056(4) 0.059(4) 0.022(3) 0.019(3) -0.003(3)
C28 0.069(4) 0.035(3) 0.052(4) 0.001(3) -0.003(3) -0.012(3)
C47 0.062(3) 0.073(4) 0.064(4) -0.012(3) 0.015(3) 0.005(3)
C46 0.097(4) 0.051(3) 0.059(4) 0.007(3) 0.016(4) -0.004(3)
B7 0.030(3) 0.029(3) 0.023(2) -0.007(2) 0.001(2) 0.002(2)
C31 0.066(4) 0.054(4) 0.034(3) 0.009(3) -0.012(3) -0.002(3)
C45 0.080(3) 0.051(3) 0.055(3) -0.008(2) 0.028(3) -0.015(2)
C19 0.058(4) 0.071(5) 0.068(4) 0.035(4) -0.008(3) -0.030(4)
C48 0.096(5) 0.070(4) 0.071(5) 0.001(3) 0.016(4) 0.025(3)
O1 0.123(4) 0.085(3) 0.092(3) 0.007(3) -0.010(2) -0.009(3)
C6 0.022(2) 0.071(4) 0.052(3) 0.000(3) 0.004(2) -0.002(3)
B5 0.029(3) 0.029(3) 0.027(3) -0.001(2) 0.009(2) 0.000(2)
C8 0.044(3) 0.064(4) 0.041(3) -0.016(3) -0.002(3) -0.010(3)
O2 0.118(4) 0.133(4) 0.056(3) -0.007(3) 0.019(3) -0.011(3)
C13 0.046(3) 0.052(4) 0.071(4) 0.018(4) -0.022(3) -0.015(3)
C15 0.092(5) 0.036(3) 0.034(3) -0.008(3) -0.014(3) -0.009(3)
B10 0.025(3) 0.039(3) 0.025(3) -0.006(2) 0.002(2) 0.004(2)
C7 0.027(3) 0.070(4) 0.055(4) -0.003(3) -0.012(2) -0.007(3)
C14 0.083(5) 0.037(3) 0.049(4) 0.002(3) -0.028(3) -0.023(3)
C38 0.116(6) 0.068(5) 0.093(4) 0.016(4) 0.001(4) -0.010(4)
C33 0.109(5) 0.162(4) 0.063(3) 0.002(4) 0.019(3) -0.022(3)
C37 0.131(5) 0.095(4) 0.091(4) 0.017(3) -0.007(3) -0.018(4)
C35 0.142(5) 0.143(4) 0.066(4) -0.014(5) 0.014(4) 0.011(3)
C36 0.163(6) 0.114(4) 0.074(5) -0.012(5) 0.050(5) 0.010(4)
C39 0.126(5) 0.104(5) 0.115(4) -0.017(4) -0.002(3) -0.017(4)
C40 0.170(8) 0.128(7) 0.148(6) -0.045(6) 0.026(5) 0.005(7)
O3 0.095(4) 0.110(4) 0.073(3) -0.016(3) 0.018(3) -0.001(3)
C43 0.095(5) 0.116(5) 0.088(5) -0.048(4) 0.028(4) -0.003(3)
C41 0.130(6) 0.104(5) 0.071(5) -0.024(3) 0.022(5) 0.030(4)
C42 0.125(7) 0.115(5) 0.087(6) 0.001(5) 0.051(5) 0.006(5)
C44 0.115(7) 0.101(5) 0.112(7) -0.036(4) 0.049(6) -0.011(5)
C34 0.135(7) 0.193(8) 0.095(6) 0.025(6) -0.012(4) -0.044(6)

loop_
_atom_type_symbol
_atom_type_description
_atom_type_scat_dispersion_real
_atom_type_scat_dispersion_imag
_atom_type_scat_source
C C 0.0181 0.0091 'International Tables Vol C Tables 4.2.6.8 and 6.1.1.4'
O O 0.0492 0.0322 'International Tables Vol C Tables 4.2.6.8 and 6.1.1.4'
H H 0.0000 0.0000 'International Tables Vol C Tables 4.2.6.8 and 6.1.1.4'
B B 0.0090 0.0039 'International Tables Vol C Tables 4.2.6.8 and 6.1.1.4'
N N 0.0311 0.0180 'International Tables Vol C Tables 4.2.6.8 and 6.1.1.4'
Al Al 0.2130 0.2455 'International Tables Vol C Tables 4.2.6.8 and 6.1.1.4'
Si Si 0.2541 0.3302 'International Tables Vol C Tables 4.2.6.8 and 6.1.1.4'
K K 0.3868 1.0657 'International Tables Vol C Tables 4.2.6.8 and 6.1.1.4'
I I -0.3257 6.8362 'International Tables Vol C Tables 4.2.6.8 and 6.1.1.4'

loop_
_geom_angle_atom_site_label_1
_geom_angle_atom_site_label_2
_geom_angle_atom_site_label_3
_geom_angle
_geom_angle_site_symmetry_1
_geom_angle_site_symmetry_3
_geom_angle_publ_flag
C2 Si2 N3 117.38(19) . . ?
C2 Si2 N4 116.41(19) . . ?
N3 Si2 N4 71.59(17) . . ?
C2 Si2 C10 124.57(19) . . ?
N3 Si2 C10 35.98(16) . . ?
N4 Si2 C10 35.62(16) . . ?
C2 Si2 Al1 107.63(15) . . ?
N3 Si2 Al1 120.36(13) . . ?
N4 Si2 Al1 120.25(14) . . ?
C10 Si2 Al1 127.79(12) . . ?
Si1 Al1 Si2 101.99(6) . . ?
Si1 Al1 I1 110.60(6) . . ?
Si2 Al1 I1 115.49(6) . . ?
Si1 Al1 I2 113.97(6) . . ?
Si2 Al1 I2 111.57(6) . . ?
I1 Al1 I2 103.62(4) . . ?
C1 Si1 N1 116.33(19) . . ?
C1 Si1 N2 115.56(19) . . ?
N1 Si1 N2 71.96(17) . . ?
C1 Si1 C3 123.66(18) . . ?
N1 Si1 C3 35.99(17) . . ?
N2 Si1 C3 36.00(17) . . ?
C1 Si1 Al1 107.89(15) . . ?
N1 Si1 Al1 120.35(13) . . ?
N2 Si1 Al1 121.45(13) . . ?
C3 Si1 Al1 128.45(12) . . ?
O2 K1 O1 111.4(2) . . ?
O2 K1 B5 84.34(16) . 3_667 ?
O1 K1 B5 106.48(17) . 3_667 ?
O2 K1 B7 89.30(16) . 3_667 ?
O1 K1 B7 133.25(17) . 3_667 ?
B5 K1 B7 31.80(13) 3_667 3_667 ?
O2 K1 B10 113.24(16) . 3_667 ?
O1 K1 B10 104.89(16) . 3_667 ?
B5 K1 B10 31.35(13) 3_667 3_667 ?
B7 K1 B10 30.27(12) 3_667 3_667 ?
O2 K1 K1 106.85(15) . 3_667 ?
O1 K1 K1 141.63(14) . 3_667 ?
B5 K1 K1 73.91(10) 3_667 3_667 ?
B7 K1 K1 42.97(10) 3_667 3_667 ?
B10 K1 K1 55.30(10) 3_667 3_667 ?
C3 N2 C29 130.8(4) . . ?
C3 N2 Si1 90.2(3) . . ?
C29 N2 Si1 138.7(3) . . ?
C10 N3 C21 130.8(4) . . ?
C10 N3 Si2 90.6(3) . . ?
C21 N3 Si2 137.9(3) . . ?
C10 N4 C17 130.2(4) . . ?
C10 N4 Si2 90.9(3) . . ?
C17 N4 Si2 138.8(3) . . ?
C3 N1 C25 131.0(4) . . ?
C3 N1 Si1 90.4(3) . . ?
C25 N1 Si1 138.5(3) . . ?
N3 C21 C24 106.1(3) . . ?
N3 C21 C23 110.9(4) . . ?
C24 C21 C23 109.1(4) . . ?
N3 C21 C22 110.6(4) . . ?
C24 C21 C22 109.3(4) . . ?
C23 C21 C22 110.7(4) . . ?
C45 O4 C47 113.3(5) . . ?
B9 C2 B8 64.7(3) . . ?
B9 C2 B4 73.2(3) . . ?
B8 C2 B4 112.3(4) . . ?
B9 C2 B1 112.7(4) . . ?
B8 C2 B1 72.2(3) . . ?
B4 C2 B1 79.0(3) . . ?
B9 C2 Si2 134.6(3) . . ?
B8 C2 Si2 136.2(3) . . ?
B4 C2 Si2 111.3(3) . . ?
B1 C2 Si2 112.5(3) . . ?
B3 C1 B2 65.3(3) . . ?
B3 C1 B1 113.3(3) . . ?
B2 C1 B1 73.5(3) . . ?
B3 C1 B4 72.1(3) . . ?
B2 C1 B4 112.9(3) . . ?
B1 C1 B4 79.2(3) . . ?
B3 C1 Si1 132.7(3) . . ?
B2 C1 Si1 136.9(3) . . ?
B1 C1 Si1 113.5(3) . . ?
B4 C1 Si1 110.2(3) . . ?
C16 C11 C12 119.8(5) . . ?
C16 C11 C10 120.3(5) . . ?
C12 C11 C10 119.9(4) . . ?
N4 C10 N3 106.8(4) . . ?
N4 C10 C11 127.6(4) . . ?
N3 C10 C11 125.6(4) . . ?
N4 C10 Si2 53.4(2) . . ?
N3 C10 Si2 53.4(2) . . ?
C11 C10 Si2 178.5(4) . . ?
N4 C17 C18 110.7(4) . . ?
N4 C17 C20 105.6(4) . . ?
C18 C17 C20 109.8(5) . . ?
N4 C17 C19 110.1(5) . . ?
C18 C17 C19 111.3(5) . . ?
C20 C17 C19 109.2(5) . . ?
N1 C3 N2 107.4(4) . . ?
N1 C3 C4 126.7(4) . . ?
N2 C3 C4 125.9(4) . . ?
N1 C3 Si1 53.6(2) . . ?
N2 C3 Si1 53.8(2) . . ?
C4 C3 Si1 178.9(4) . . ?
N1 C25 C27 110.3(4) . . ?
N1 C25 C26 105.6(4) . . ?
C27 C25 C26 109.6(5) . . ?
N1 C25 C28 110.4(4) . . ?
C27 C25 C28 112.0(5) . . ?
C26 C25 C28 108.7(5) . . ?
N2 C29 C32 106.2(4) . . ?
N2 C29 C30 110.1(4) . . ?
C32 C29 C30 110.2(4) . . ?
N2 C29 C31 110.9(4) . . ?
C32 C29 C31 108.3(4) . . ?
C30 C29 C31 111.0(4) . . ?
C2 B4 C1 99.5(3) . . ?
C2 B4 B5 103.0(3) . . ?
C1 B4 B5 102.6(3) . . ?
C2 B4 B3 127.8(4) . . ?
C1 B4 B3 52.4(2) . . ?
B5 B4 B3 55.5(3) . . ?
C2 B4 B9 52.3(3) . . ?
C1 B4 B9 126.9(4) . . ?
B5 B4 B9 55.6(3) . . ?
B3 B4 B9 105.8(3) . . ?
C9 C4 C5 120.1(5) . . ?
C9 C4 C3 118.8(4) . . ?
C5 C4 C3 121.1(4) . . ?
C15 C16 C11 119.9(6) . . ?
C6 C5 C4 118.8(5) . . ?
C1 B1 C2 99.8(3) . . ?
C1 B1 B6 102.1(3) . . ?
C2 B1 B6 102.7(3) . . ?
C1 B1 B8 127.3(4) . . ?
C2 B1 B8 52.7(3) . . ?
B6 B1 B8 55.2(3) . . ?
C1 B1 B2 52.3(2) . . ?
C2 B1 B2 127.1(4) . . ?
B6 B1 B2 54.9(3) . . ?
B8 B1 B2 105.0(3) . . ?
C1 B2 B7 107.2(4) . . ?
C1 B2 B3 57.1(3) . . ?
B7 B2 B3 60.0(3) . . ?
C1 B2 B6 107.9(3) . . ?
B7 B2 B6 61.6(3) . . ?
B3 B2 B6 107.4(4) . . ?
C1 B2 B1 54.2(2) . . ?
B7 B2 B1 101.3(3) . . ?
B3 B2 B1 94.9(3) . . ?
B6 B2 B1 59.3(3) . . ?
C8 C9 C4 120.7(5) . . ?
C1 B3 B7 107.5(4) . . ?
C1 B3 B2 57.6(3) . . ?
B7 B3 B2 59.8(3) . . ?
C1 B3 B5 109.3(4) . . ?
B7 B3 B5 61.1(3) . . ?
B2 B3 B5 107.8(4) . . ?
C1 B3 B4 55.5(3) . . ?
B7 B3 B4 101.6(3) . . ?
B2 B3 B4 96.5(3) . . ?
B5 B3 B4 59.8(3) . . ?
C13 C12 C11 119.1(6) . . ?
B8 B6 B2 123.4(4) . . ?
B8 B6 B10 58.6(3) . . ?
B2 B6 B10 109.5(4) . . ?
B8 B6 B7 109.4(4) . . ?
B2 B6 B7 58.5(3) . . ?
B10 B6 B7 58.1(3) . . ?
B8 B6 B1 65.0(3) . . ?
B2 B6 B1 65.8(3) . . ?
B10 B6 B1 103.5(4) . . ?
B7 B6 B1 103.6(3) . . ?
C2 B8 B9 57.6(3) . . ?
C2 B8 B10 107.4(4) . . ?
B9 B8 B10 59.7(3) . . ?
C2 B8 B6 108.9(4) . . ?
B9 B8 B6 107.9(4) . . ?
B10 B8 B6 61.5(3) . . ?
C2 B8 B1 55.1(3) . . ?
B9 B8 B1 96.3(3) . . ?
B10 B8 B1 101.8(3) . . ?
B6 B8 B1 59.8(3) . . ?
C2 B9 B10 107.9(4) . . ?
C2 B9 B8 57.7(3) . . ?
B10 B9 B8 60.2(3) . . ?
C2 B9 B5 108.1(4) . . ?
B10 B9 B5 61.1(3) . . ?
B8 B9 B5 107.3(4) . . ?
C2 B9 B4 54.5(3) . . ?
B10 B9 B4 100.9(3) . . ?
B8 B9 B4 95.2(3) . . ?
B5 B9 B4 59.1(3) . . ?
O4 C47 C48 108.4(6) . . ?
B2 B7 B3 60.2(3) . . ?
B2 B7 B10 113.2(4) . . ?
B3 B7 B10 112.9(4) . . ?
B2 B7 B5 107.4(4) . . ?
B3 B7 B5 60.2(3) . . ?
B10 B7 B5 61.0(3) . . ?
B2 B7 B6 59.9(3) . . ?
B3 B7 B6 106.2(4) . . ?
B10 B7 B6 60.9(3) . . ?
B5 B7 B6 103.6(4) . . ?
B2 B7 K1 167.4(3) . 3_667 ?
B3 B7 K1 110.6(3) . 3_667 ?
B10 B7 K1 77.8(3) . 3_667 ?
B5 B7 K1 71.9(2) . 3_667 ?
B6 B7 K1 132.7(3) . 3_667 ?
O4 C45 C46 109.1(5) . . ?
C39 O1 C37 102.5(7) . . ?
C39 O1 K1 132.3(6) . . ?
C37 O1 K1 121.4(5) . . ?
C7 C6 C5 120.3(5) . . ?
B3 B5 B7 58.7(3) . . ?
B3 B5 B9 122.5(4) . . ?
B7 B5 B9 109.2(4) . . ?
B3 B5 B10 109.4(4) . . ?
B7 B5 B10 58.4(3) . . ?
B9 B5 B10 58.0(3) . . ?
B3 B5 B4 64.7(3) . . ?
B7 B5 B4 103.4(3) . . ?
B9 B5 B4 65.3(3) . . ?
B10 B5 B4 103.2(3) . . ?
B3 B5 K1 112.8(3) . 3_667 ?
B7 B5 K1 76.3(2) . 3_667 ?
B9 B5 K1 117.8(3) . 3_667 ?
B10 B5 K1 79.5(2) . 3_667 ?
B4 B5 K1 176.8(3) . 3_667 ?
C9 C8 C7 119.3(5) . . ?
C35 O2 C33 122.0(8) . . ?
C35 O2 K1 121.2(6) . . ?
C33 O2 K1 107.8(5) . . ?
C14 C13 C12 120.8(6) . . ?
C14 C15 C16 120.5(6) . . ?
B9 B10 B8 60.1(3) . . ?
B9 B10 B7 113.6(4) . . ?
B8 B10 B7 113.0(4) . . ?
B9 B10 B5 60.9(3) . . ?
B8 B10 B5 107.0(4) . . ?
B7 B10 B5 60.6(3) . . ?
B9 B10 B6 106.9(4) . . ?
B8 B10 B6 59.8(3) . . ?
B7 B10 B6 61.0(3) . . ?
B5 B10 B6 103.4(4) . . ?
B9 B10 K1 112.3(3) . 3_667 ?
B8 B10 K1 171.9(4) . 3_667 ?
B7 B10 K1 71.9(2) . 3_667 ?
B5 B10 K1 69.2(2) . 3_667 ?
B6 B10 K1 127.6(3) . 3_667 ?
C6 C7 C8 120.8(5) . . ?
C15 C14 C13 119.8(5) . . ?
C34 C33 O2 117.7(9) . . ?
C38 C37 O1 110.2(8) . . ?
C36 C35 O2 113.5(9) . . ?
C40 C39 O1 102.4(9) . . ?
C43 O3 C41 110.5(7) . . ?
O3 C43 C44 105.3(7) . . ?
O3 C41 C42 107.1(8) . . ?

loop_
_geom_bond_atom_site_label_1
_geom_bond_atom_site_label_2
_geom_bond_distance
_geom_bond_site_symmetry_2
_geom_bond_publ_flag
I1 Al1 2.5688(13) . ?
I2 Al1 2.5786(13) . ?
Si2 C2 1.795(4) . ?
Si2 N3 1.833(4) . ?
Si2 N4 1.834(4) . ?
Si2 C10 2.283(5) . ?
Si2 Al1 2.5060(17) . ?
Al1 Si1 2.4950(17) . ?
Si1 C1 1.794(4) . ?
Si1 N1 1.830(4) . ?
Si1 N2 1.836(4) . ?
Si1 C3 2.274(5) . ?
K1 O2 2.708(7) . ?
K1 O1 2.790(7) . ?
K1 B5 3.251(5) 3_667 ?
K1 B7 3.324(6) 3_667 ?
K1 B10 3.419(5) 3_667 ?
K1 K1 4.846(3) 3_667 ?
N2 C3 1.337(6) . ?
N2 C29 1.479(6) . ?
N3 C10 1.341(6) . ?
N3 C21 1.477(6) . ?
N4 C10 1.330(6) . ?
N4 C17 1.487(6) . ?
N1 C3 1.336(6) . ?
N1 C25 1.488(6) . ?
C21 C24 1.520(6) . ?
C21 C23 1.522(7) . ?
C21 C22 1.525(7) . ?
O4 C45 1.416(6) . ?
O4 C47 1.424(6) . ?
C2 B9 1.644(7) . ?
C2 B8 1.647(7) . ?
C2 B4 1.691(6) . ?
C2 B1 1.698(7) . ?
C1 B3 1.632(6) . ?
C1 B2 1.642(7) . ?
C1 B1 1.684(6) . ?
C1 B4 1.698(7) . ?
C11 C16 1.390(7) . ?
C11 C12 1.393(7) . ?
C11 C10 1.485(6) . ?
C17 C18 1.512(8) . ?
C17 C20 1.525(7) . ?
C17 C19 1.526(8) . ?
C3 C4 1.492(6) . ?
C25 C27 1.524(7) . ?
C25 C26 1.525(7) . ?
C25 C28 1.532(8) . ?
C29 C32 1.514(7) . ?
C29 C30 1.525(7) . ?
C29 C31 1.536(7) . ?
B4 B5 1.876(7) . ?
B4 B3 1.961(7) . ?
B4 B9 1.988(7) . ?
C4 C9 1.383(7) . ?
C4 C5 1.398(7) . ?
C16 C15 1.377(8) . ?
C5 C6 1.392(7) . ?
B1 B6 1.877(7) . ?
B1 B8 1.970(7) . ?
B1 B2 1.991(7) . ?
B2 B7 1.759(7) . ?
B2 B3 1.765(7) . ?
B2 B6 1.786(7) . ?
C9 C8 1.376(7) . ?
B3 B7 1.761(7) . ?
B3 B5 1.788(7) . ?
C12 C13 1.386(8) . ?
B6 B8 1.784(7) . ?
B6 B10 1.814(8) . ?
B6 B7 1.817(7) . ?
B8 B9 1.760(8) . ?
B8 B10 1.762(7) . ?
B9 B10 1.752(8) . ?
B9 B5 1.804(8) . ?
C47 C48 1.493(8) . ?
C46 C45 1.501(7) . ?
B7 B10 1.763(7) . ?
B7 B5 1.803(8) . ?
O1 C39 1.451(8) . ?
O1 C37 1.466(8) . ?
C6 C7 1.379(8) . ?
B5 B10 1.809(8) . ?
C8 C7 1.380(8) . ?
O2 C35 1.423(8) . ?
O2 C33 1.466(8) . ?
C13 C14 1.375(10) . ?
C15 C14 1.375(10) . ?
C38 C37 1.382(8) . ?
C33 C34 1.379(9) . ?
C35 C36 1.410(9) . ?
C39 C40 1.388(9) . ?
O3 C43 1.412(7) . ?
O3 C41 1.414(7) . ?
C43 C44 1.516(8) . ?
C41 C42 1.494(8) . ?

loop_
_platon_squeeze_void_nr
_platon_squeeze_void_average_x
_platon_squeeze_void_average_y
_platon_squeeze_void_average_z
_platon_squeeze_void_volume
_platon_squeeze_void_count_electrons
_platon_squeeze_void_content
1 0.241 0.707 0.715 107 4 ' '
2 0.259 0.207 0.785 108 4 ' '
3 0.741 0.793 0.215 107 4 ' '
4 0.759 0.293 0.285 108 4 ' '
